data_1524914
loop_
_publ_author_name
'McPherson, G.L.'
'Kistenmacher, T.J.'
'Folkers, J.B.'
'Stucky, G.D.'

_publ_section_title
;
 Effect of exchange coupling on the spectra of transition metal ions. The
 ligand field spectrum and crystal structure of Cs Cr Cl3
;
_journal_name_full 'Journal of Chemical Physics'
_journal_page_first 3771
_journal_page_last 3780
_journal_volume 57
_journal_year 1972
_chemical_formula_sum 'Cl3 Cr Cs'
_chemical_name_systematic 'Cs Cr Cl3'
_space_group_IT_number 186
_symmetry_space_group_name_Hall 'P 6c -2c'
_symmetry_space_group_name_H-M 'P 63 m c'
_cell_angle_alpha 90
_cell_angle_beta 90
_cell_angle_gamma 120
_cell_formula_units_Z 2
_cell_length_a 7.256
_cell_length_b 7.256
_cell_length_c 6.224
_cell_volume 283.788
_citation_journal_id_ASTM JCPSA6
_cod_data_source_file McPherson_JCPSA6_1972_691.cif
_cod_data_source_block Cl3Cr1Cs1
_cod_original_cell_volume 283.7885
_cod_original_formula_sum 'Cl3 Cr1 Cs1'
_cod_database_code 1524914

loop_
_symmetry_equiv_pos_as_xyz
x,y,z
x-y,x,z+1/2
-y,x-y,z
-x,-y,z+1/2
-x+y,-x,z
y,-x+y,z+1/2
y,x,z+1/2
-x+y,y,z
-x,-x+y,z+1/2
-y,-x,z
x-y,-y,z+1/2
x,x-y,z

loop_
_atom_site_label
_atom_site_type_symbol
_atom_site_fract_x
_atom_site_fract_y
_atom_site_fract_z
_atom_site_occupancy
_atom_site_U_iso_or_equiv
Cs1 Cs+1 0.3333 0.6667 0.75 1 0.0
Cr1 Cr+2 0 0 0.0014 1 0.0
Cl1 Cl-1 0.1572 -0.1572 0.2772 1 0.0
